data_7022277
loop_
_publ_author_name
'Armstrong, David R.'
'Kennedy, Alan R.'
'Mulvey, Robert E.'
'Robertson, Stuart D.'

_publ_section_title
;
 A hetero-alkali-metal version of the utility amide LDA: lithium-potassium
 diisopropylamide.
;
_journal_issue 10
_journal_name_full 'Dalton transactions (Cambridge, England : 2003)'
_journal_page_first 3704
_journal_page_last 3711
_journal_paper_doi 10.1039/c2dt32204h
_journal_volume 42
_journal_year 2013
_chemical_formula_moiety 'C24 H58 K Li2 N5'
_chemical_formula_sum 'C24 H58 K Li2 N5'
_chemical_formula_weight 469.73
_chemical_name_systematic
;
?
;
_space_group_IT_number 15
_symmetry_cell_setting monoclinic
_symmetry_space_group_name_Hall '-C 2yc'
_symmetry_space_group_name_H-M 'C 1 2/c 1'
_atom_sites_solution_hydrogens geom
_atom_sites_solution_primary direct
_atom_sites_solution_secondary difmap
_audit_creation_method SHELXL-97
_cell_angle_alpha 90.00
_cell_angle_beta 116.115(7)
_cell_angle_gamma 90.00
_cell_formula_units_Z 4
_cell_length_a 15.7304(8)
_cell_length_b 13.4168(5)
_cell_length_c 16.7662(10)
_cell_measurement_reflns_used 4657
_cell_measurement_temperature 123(2)
_cell_measurement_theta_max 28.7861
_cell_measurement_theta_min 3.3180
_cell_volume 3177.3(3)
_computing_cell_refinement
;
CrysAlisPro, Oxford Diffraction Ltd.,
Version 1.171.34.40 (release 27-08-2010 CrysAlis171 .NET)
(compiled Aug 27 2010,11:50:40)
;
_computing_data_collection
;
CrysAlisPro, Oxford Diffraction Ltd.,
Version 1.171.34.40 (release 27-08-2010 CrysAlis171 .NET)
(compiled Aug 27 2010,11:50:40)
;
_computing_data_reduction
;
CrysAlisPro, Oxford Diffraction Ltd.,
Version 1.171.34.40 (release 27-08-2010 CrysAlis171 .NET)
(compiled Aug 27 2010,11:50:40)
;
_computing_structure_refinement 'SHELXL-97 (Sheldrick, 1997)'
_computing_structure_solution 'SHELXS-97 (Sheldrick, 1990)'
_diffrn_ambient_temperature 123(2)
_diffrn_measured_fraction_theta_full 0.962
_diffrn_measured_fraction_theta_max 0.881
_diffrn_measurement_device_type 'Xcalibur, Eos'
_diffrn_radiation_monochromator graphite
_diffrn_radiation_source 'fine-focus sealed tube'
_diffrn_radiation_type MoK\a
_diffrn_radiation_wavelength 0.71073
_diffrn_reflns_av_R_equivalents 0.0205
_diffrn_reflns_av_sigmaI/netI 0.0299
_diffrn_reflns_limit_h_max 17
_diffrn_reflns_limit_h_min -20
_diffrn_reflns_limit_k_max 17
_diffrn_reflns_limit_k_min -17
_diffrn_reflns_limit_l_max 22
_diffrn_reflns_limit_l_min -22
_diffrn_reflns_number 9117
_diffrn_reflns_theta_full 27.50
_diffrn_reflns_theta_max 28.85
_diffrn_reflns_theta_min 3.32
_exptl_absorpt_coefficient_mu 0.184
_exptl_absorpt_correction_T_max 1.00000
_exptl_absorpt_correction_T_min 0.79945
_exptl_absorpt_correction_type multi-scan
_exptl_absorpt_process_details
;
CrysAlisPro, Oxford Diffraction Ltd.,
Version 1.171.34.40 (release 27-08-2010 CrysAlis171 .NET)
(compiled Aug 27 2010,11:50:40)
Empirical absorption correction using spherical harmonics,
implemented in SCALE3 ABSPACK scaling algorithm.
;
_exptl_crystal_colour colourless
_exptl_crystal_density_diffrn 0.982
_exptl_crystal_density_method 'not measured'
_exptl_crystal_description block
_exptl_crystal_F_000 1048
_exptl_crystal_size_max 0.14
_exptl_crystal_size_mid 0.12
_exptl_crystal_size_min 0.08
_refine_diff_density_max 0.465
_refine_diff_density_min -0.262
_refine_diff_density_rms 0.041
_refine_ls_extinction_method none
_refine_ls_goodness_of_fit_ref 1.049
_refine_ls_hydrogen_treatment constr
_refine_ls_matrix_type full
_refine_ls_number_parameters 195
_refine_ls_number_reflns 3674
_refine_ls_number_restraints 0
_refine_ls_restrained_S_all 1.049
_refine_ls_R_factor_all 0.0570
_refine_ls_R_factor_gt 0.0454
_refine_ls_shift/su_max 0.000
_refine_ls_shift/su_mean 0.000
_refine_ls_structure_factor_coef Fsqd
_refine_ls_weighting_details 'calc w=1/[\s^2^(Fo^2^)+(0.0543P)^2^+2.3317P] where P=(Fo^2^+2Fc^2^)/3'
_refine_ls_weighting_scheme calc
_refine_ls_wR_factor_gt 0.1147
_refine_ls_wR_factor_ref 0.1231
_reflns_number_gt 3071
_reflns_number_total 3674
_reflns_threshold_expression >2sigma(I)
_cod_data_source_file c2dt32204h.txt
_cod_data_source_block sdr1206
_cod_original_sg_symbol_H-M 'C 2/c'
_cod_database_code 7022277

loop_
_symmetry_equiv_pos_as_xyz
'x, y, z'
'-x, y, -z+1/2'
'x+1/2, y+1/2, z'
'-x+1/2, y+1/2, -z+1/2'
'-x, -y, -z'
'x, -y, z-1/2'
'-x+1/2, -y+1/2, -z'
'x+1/2, -y+1/2, z-1/2'

loop_
_atom_site_label
_atom_site_type_symbol
_atom_site_fract_x
_atom_site_fract_y
_atom_site_fract_z
_atom_site_U_iso_or_equiv
_atom_site_adp_type
_atom_site_occupancy
_atom_site_symmetry_multiplicity
_atom_site_calc_flag
_atom_site_refinement_flags
_atom_site_disorder_assembly
_atom_site_disorder_group
K1 K 0.0000 0.39694(3) 0.2500 0.02664(14) Uani 1 2 d S . .
N1 N 0.07126(10) 0.21343(10) 0.34934(9) 0.0375(3) Uani 1 1 d . . .
C1 C 0.07139(16) 0.21311(18) 0.43635(14) 0.0605(6) Uani 1 1 d . . .
H1A H 0.1082 0.2700 0.4711 0.091 Uiso 1 1 calc R . .
H1B H 0.0999 0.1510 0.4674 0.091 Uiso 1 1 calc R . .
H1C H 0.0062 0.2181 0.4290 0.091 Uiso 1 1 calc R . .
C2 C 0.16782(14) 0.20429(15) 0.36076(14) 0.0495(5) Uani 1 1 d . . .
H2A H 0.2059 0.2594 0.3975 0.074 Uiso 1 1 calc R . .
H2B H 0.1683 0.2064 0.3026 0.074 Uiso 1 1 calc R . .
H2C H 0.1945 0.1408 0.3900 0.074 Uiso 1 1 calc R . .
C3 C 0.01205(16) 0.13008(14) 0.29825(14) 0.0551(5) Uani 1 1 d . . .
H3A H -0.0476 0.1310 0.3046 0.066 Uiso 1 1 calc R . .
H3B H 0.0452 0.0670 0.3246 0.066 Uiso 1 1 calc R . .
N2 N 0.15263(8) 0.52370(9) 0.26340(8) 0.0264(3) Uani 1 1 d . B .
C11 C 0.22842(11) 0.49329(12) 0.34825(11) 0.0326(3) Uani 1 1 d . . .
H11A H 0.2492 0.4243 0.3425 0.039 Uiso 1 1 calc R A 1
C12 C 0.19651(13) 0.49449(16) 0.42053(12) 0.0470(4) Uani 1 1 d . B .
H12A H 0.1465 0.4447 0.4075 0.071 Uiso 1 1 calc R . .
H12B H 0.1720 0.5608 0.4237 0.071 Uiso 1 1 calc R . .
H12C H 0.2502 0.4788 0.4775 0.071 Uiso 1 1 calc R . .
C13 C 0.31529(19) 0.5644(3) 0.3804(3) 0.0400(9) Uani 0.810(15) 1 d P B 1
H13A H 0.3641 0.5410 0.4377 0.060 Uiso 0.810(15) 1 calc PR B 1
H13B H 0.2956 0.6319 0.3872 0.060 Uiso 0.810(15) 1 calc PR B 1
H13C H 0.3409 0.5650 0.3367 0.060 Uiso 0.810(15) 1 calc PR B 1
C13A C 0.3253(8) 0.518(2) 0.3581(10) 0.054(6) Uani 0.190(15) 1 d P B 2
H13D H 0.3725 0.4978 0.4175 0.081 Uiso 0.190(15) 1 calc PR B 2
H13E H 0.3300 0.5893 0.3502 0.081 Uiso 0.190(15) 1 calc PR B 2
H13F H 0.3369 0.4813 0.3131 0.081 Uiso 0.190(15) 1 calc PR B 2
C14 C 0.17252(12) 0.49792(13) 0.18906(11) 0.0378(4) Uani 1 1 d . . .
H14A H 0.2393 0.5181 0.2051 0.045 Uiso 1 1 calc R B .
C15 C 0.1635(2) 0.38671(18) 0.1664(2) 0.0874(10) Uani 1 1 d . B .
H15A H 0.1989 0.3480 0.2207 0.131 Uiso 1 1 calc R . .
H15B H 0.1891 0.3735 0.1238 0.131 Uiso 1 1 calc R . .
H15C H 0.0966 0.3674 0.1404 0.131 Uiso 1 1 calc R . .
C16 C 0.10817(16) 0.5590(2) 0.10835(13) 0.0693(7) Uani 1 1 d . B .
H16A H 0.1234 0.6299 0.1203 0.104 Uiso 1 1 calc R . .
H16B H 0.0420 0.5478 0.0961 0.104 Uiso 1 1 calc R . .
H16C H 0.1177 0.5385 0.0568 0.104 Uiso 1 1 calc R . .
Li1 Li 0.09241(18) 0.6496(2) 0.25550(19) 0.0350(6) Uani 1 1 d . . .
N3 N 0.0000 0.75196(13) 0.2500 0.0288(4) Uani 1 2 d S . .
C17 C 0.0370(4) 0.8172(4) 0.3266(4) 0.0296(9) Uani 0.808(3) 1 d P C 3
H17A H 0.0710 0.8740 0.3148 0.035 Uiso 0.808(3) 1 calc PR C 3
C18 C -0.03964(18) 0.85943(18) 0.35231(17) 0.0500(7) Uani 0.808(3) 1 d P C 3
H18A H -0.0868 0.8967 0.3020 0.075 Uiso 0.808(3) 1 calc PR C 3
H18B H -0.0097 0.9039 0.4036 0.075 Uiso 0.808(3) 1 calc PR C 3
H18C H -0.0707 0.8043 0.3675 0.075 Uiso 0.808(3) 1 calc PR C 3
C19 C 0.10789(18) 0.75858(18) 0.40938(15) 0.0530(7) Uani 0.808(3) 1 d P C 3
H19A H 0.1630 0.7389 0.4003 0.080 Uiso 0.808(3) 1 calc PR C 3
H19B H 0.0768 0.6989 0.4178 0.080 Uiso 0.808(3) 1 calc PR C 3
H19C H 0.1285 0.8010 0.4622 0.080 Uiso 0.808(3) 1 calc PR C 3
C17A C 0.0348(19) 0.8040(19) 0.3439(15) 0.032(5) Uani 0.192(3) 1 d P C 4
H17B H -0.0022 0.8675 0.3305 0.039 Uiso 0.192(3) 1 calc PR C 4
C18A C 0.1368(7) 0.8382(8) 0.3624(7) 0.049(3) Uani 0.192(3) 1 d P C 4
H18D H 0.1368 0.8611 0.3069 0.074 Uiso 0.192(3) 1 calc PR C 4
H18E H 0.1807 0.7821 0.3862 0.074 Uiso 0.192(3) 1 calc PR C 4
H18F H 0.1568 0.8928 0.4056 0.074 Uiso 0.192(3) 1 calc PR C 4
C19A C 0.0160(9) 0.7620(9) 0.4024(7) 0.061(4) Uani 0.192(3) 1 d P C 4
H19D H 0.0398 0.6935 0.4117 0.091 Uiso 0.192(3) 1 calc PR C 4
H19E H -0.0527 0.7614 0.3822 0.091 Uiso 0.192(3) 1 calc PR C 4
H19F H 0.0463 0.7991 0.4584 0.091 Uiso 0.192(3) 1 calc PR C 4

loop_
_atom_site_aniso_label
_atom_site_aniso_U_11
_atom_site_aniso_U_22
_atom_site_aniso_U_33
_atom_site_aniso_U_23
_atom_site_aniso_U_13
_atom_site_aniso_U_12
K1 0.0249(2) 0.0196(2) 0.0386(3) 0.000 0.01683(18) 0.000
N1 0.0448(8) 0.0287(7) 0.0396(8) 0.0073(6) 0.0193(6) 0.0080(6)
C1 0.0671(13) 0.0697(14) 0.0541(12) 0.0217(10) 0.0353(11) 0.0305(11)
C2 0.0517(11) 0.0435(10) 0.0590(12) 0.0150(9) 0.0296(9) 0.0089(8)
C3 0.0646(13) 0.0303(9) 0.0698(13) 0.0127(9) 0.0290(11) -0.0016(9)
N2 0.0230(6) 0.0288(6) 0.0298(6) -0.0009(5) 0.0138(5) -0.0008(5)
C11 0.0280(7) 0.0293(8) 0.0418(9) 0.0084(6) 0.0166(7) 0.0046(6)
C12 0.0432(10) 0.0612(12) 0.0315(9) 0.0043(8) 0.0118(7) 0.0016(9)
C13 0.0291(11) 0.0449(17) 0.0437(15) -0.0074(12) 0.0138(10) -0.0067(10)
C13A 0.029(5) 0.095(17) 0.034(6) 0.006(7) 0.010(4) -0.002(7)
C14 0.0398(9) 0.0421(9) 0.0443(9) -0.0071(7) 0.0302(8) -0.0103(7)
C15 0.151(3) 0.0585(14) 0.113(2) -0.0460(15) 0.113(2) -0.0440(16)
C16 0.0571(13) 0.122(2) 0.0339(10) 0.0029(12) 0.0248(9) 0.0024(13)
Li1 0.0319(13) 0.0311(13) 0.0425(15) 0.0017(11) 0.0168(12) 0.0023(11)
N3 0.0301(9) 0.0247(9) 0.0305(9) 0.000 0.0123(7) 0.000
C17 0.0396(16) 0.0229(15) 0.031(2) 0.0035(13) 0.0199(14) 0.0024(12)
C18 0.0646(16) 0.0406(13) 0.0535(14) -0.0036(10) 0.0340(13) 0.0095(11)
C19 0.0568(15) 0.0460(13) 0.0392(13) -0.0062(10) 0.0056(11) 0.0097(11)
C17A 0.054(7) 0.035(9) 0.019(8) -0.005(6) 0.026(6) -0.026(6)
C18A 0.046(5) 0.043(5) 0.055(6) -0.019(4) 0.019(5) -0.022(4)
C19A 0.068(7) 0.075(8) 0.050(6) -0.036(6) 0.035(6) -0.031(6)

loop_
_atom_type_symbol
_atom_type_description
_atom_type_scat_dispersion_real
_atom_type_scat_dispersion_imag
_atom_type_scat_source
C C 0.0033 0.0016 'International Tables Vol C Tables 4.2.6.8 and 6.1.1.4'
H H 0.0000 0.0000 'International Tables Vol C Tables 4.2.6.8 and 6.1.1.4'
Li Li -0.0003 0.0001 'International Tables Vol C Tables 4.2.6.8 and 6.1.1.4'
N N 0.0061 0.0033 'International Tables Vol C Tables 4.2.6.8 and 6.1.1.4'
K K 0.2009 0.2494 'International Tables Vol C Tables 4.2.6.8 and 6.1.1.4'

loop_
_geom_angle_atom_site_label_1
_geom_angle_atom_site_label_2
_geom_angle_atom_site_label_3
_geom_angle
_geom_angle_site_symmetry_1
_geom_angle_site_symmetry_3
N2 K1 N2 107.29(5) . 2
N2 K1 N1 130.19(4) . 2
N2 K1 N1 111.03(4) 2 2
N2 K1 N1 111.03(4) . .
N2 K1 N1 130.19(4) 2 .
N1 K1 N1 64.22(6) 2 .
N2 K1 C12 104.85(4) . 2
N2 K1 C12 44.72(4) 2 2
N1 K1 C12 82.31(4) 2 2
N1 K1 C12 141.54(5) . 2
N2 K1 C15 138.04(6) . 2
N2 K1 C15 45.88(4) 2 2
N1 K1 C15 91.76(6) 2 2
N1 K1 C15 84.34(5) . 2
C12 K1 C15 78.01(6) 2 2
N2 K1 C11 24.18(3) . .
N2 K1 C11 118.13(4) 2 .
N1 K1 C11 130.09(4) 2 .
N1 K1 C11 89.20(4) . .
C12 K1 C11 128.32(4) 2 .
C15 K1 C11 128.73(7) 2 .
N2 K1 C11 118.13(4) . 2
N2 K1 C11 24.18(3) 2 2
N1 K1 C11 89.20(4) 2 2
N1 K1 C11 130.09(4) . 2
C12 K1 C11 25.16(4) 2 2
C15 K1 C11 53.43(5) 2 2
C11 K1 C11 136.34(5) . 2
N2 K1 Li1 31.00(5) . .
N2 K1 Li1 76.30(5) 2 .
N1 K1 Li1 147.63(5) 2 .
N1 K1 Li1 135.95(5) . .
C12 K1 Li1 82.51(6) 2 .
C15 K1 Li1 112.72(6) 2 .
C11 K1 Li1 47.92(5) . .
C11 K1 Li1 89.07(5) 2 .
N2 K1 Li1 76.30(5) . 2
N2 K1 Li1 31.00(5) 2 2
N1 K1 Li1 135.95(5) 2 2
N1 K1 Li1 147.63(5) . 2
C12 K1 Li1 54.76(5) 2 2
C15 K1 Li1 71.80(6) 2 2
C11 K1 Li1 89.07(5) . 2
C11 K1 Li1 47.92(5) 2 2
Li1 K1 Li1 45.33(8) . 2
C2 N1 C1 109.12(15) . .
C2 N1 C3 111.83(15) . .
C1 N1 C3 107.64(16) . .
C2 N1 K1 105.35(10) . .
C1 N1 K1 113.96(11) . .
C3 N1 K1 109.01(10) . .
N1 C1 H1A 109.5 . .
N1 C1 H1B 109.5 . .
H1A C1 H1B 109.5 . .
N1 C1 H1C 109.5 . .
H1A C1 H1C 109.5 . .
H1B C1 H1C 109.5 . .
N1 C2 H2A 109.5 . .
N1 C2 H2B 109.5 . .
H2A C2 H2B 109.5 . .
N1 C2 H2C 109.5 . .
H2A C2 H2C 109.5 . .
H2B C2 H2C 109.5 . .
N1 C3 C3 115.27(15) . 2
N1 C3 H3A 108.5 . .
C3 C3 H3A 108.5 2 .
N1 C3 H3B 108.5 . .
C3 C3 H3B 108.5 2 .
H3A C3 H3B 107.5 . .
C14 N2 C11 112.23(12) . .
C14 N2 Li1 115.96(13) . .
C11 N2 Li1 118.87(13) . .
C14 N2 K1 106.28(9) . .
C11 N2 K1 101.98(8) . .
Li1 N2 K1 98.41(9) . .
N2 C11 C13A 113.8(5) . .
N2 C11 C12 111.38(13) . .
C13A C11 C12 126.5(8) . .
N2 C11 C13 112.56(15) . .
C12 C11 C13 105.6(2) . .
N2 C11 K1 53.84(7) . .
C13A C11 K1 157.6(10) . .
C12 C11 K1 75.14(9) . .
C13 C11 K1 163.63(15) . .
N2 C11 H11A 109.1 . .
C13A C11 H11A 81.5 . .
C12 C11 H11A 109.1 . .
C13 C11 H11A 109.1 . .
K1 C11 H11A 85.6 . .
C11 C12 H12A 109.5 . .
C11 C12 H12B 109.5 . .
H12A C12 H12B 109.5 . .
C11 C12 H12C 109.5 . .
H12A C12 H12C 109.5 . .
H12B C12 H12C 109.5 . .
C11 C13 H13A 109.5 . .
C11 C13 H13B 109.5 . .
C11 C13 H13C 109.5 . .
C11 C13A H13D 109.5 . .
C11 C13A H13E 109.5 . .
H13D C13A H13E 109.5 . .
C11 C13A H13F 109.5 . .
H13D C13A H13F 109.5 . .
H13E C13A H13F 109.5 . .
N2 C14 C16 108.90(15) . .
N2 C14 C15 114.37(14) . .
C16 C14 C15 110.5(2) . .
N2 C14 H14A 107.6 . .
C16 C14 H14A 107.6 . .
C15 C14 H14A 107.6 . .
C14 C15 H15A 109.5 . .
C14 C15 H15B 109.5 . .
H15A C15 H15B 109.5 . .
C14 C15 H15C 109.5 . .
H15A C15 H15C 109.5 . .
H15B C15 H15C 109.5 . .
C14 C16 H16A 109.5 . .
C14 C16 H16B 109.5 . .
H16A C16 H16B 109.5 . .
C14 C16 H16C 109.5 . .
H16A C16 H16C 109.5 . .
H16B C16 H16C 109.5 . .
N2 Li1 N3 161.94(16) . .
N2 Li1 Li1 117.89(9) . 2
N3 Li1 Li1 44.14(9) . 2
N2 Li1 K1 50.60(7) . .
N3 Li1 K1 111.48(11) . .
Li1 Li1 K1 67.34(4) 2 .
C17 N3 C17 105.6(4) . 2
C17 N3 C17A 116.3(8) 2 .
C17A N3 C17A 127.7(17) 2 .
C17 N3 Li1 112.3(2) . .
C17 N3 Li1 117.5(2) 2 .
C17A N3 Li1 106.2(7) 2 .
C17A N3 Li1 109.6(11) . .
C17 N3 Li1 117.5(2) . 2
C17 N3 Li1 112.3(2) 2 2
C17A N3 Li1 109.6(11) 2 2
C17A N3 Li1 106.2(7) . 2
Li1 N3 Li1 91.72(17) . 2
N3 C17 C18 114.1(4) . .
N3 C17 C19 109.6(4) . .
C18 C17 C19 106.0(3) . .
N3 C17 H17A 109.0 . .
C18 C17 H17A 109.0 . .
C19 C17 H17A 109.0 . .
C19A C17A C18A 123(2) . .
C19A C17A N3 118.4(17) . .
C18A C17A N3 101.7(13) . .
C19A C17A H17B 103.9 . .
C18A C17A H17B 103.9 . .
N3 C17A H17B 103.9 . .

loop_
_geom_bond_atom_site_label_1
_geom_bond_atom_site_label_2
_geom_bond_distance
_geom_bond_site_symmetry_2
K1 N2 2.8692(12) .
K1 N2 2.8692(12) 2
K1 N1 2.9067(13) 2
K1 N1 2.9067(13) .
K1 C12 3.4150(19) 2
K1 C15 3.430(2) 2
K1 C11 3.4764(16) .
K1 C11 3.4764(16) 2
N1 C2 1.450(2) .
N1 C1 1.458(2) .
N1 C3 1.466(2) .
C1 H1A 0.9800 .
C1 H1B 0.9800 .
C1 H1C 0.9800 .
C2 H2A 0.9800 .
C2 H2B 0.9800 .
C2 H2C 0.9800 .
C3 C3 1.490(4) 2
C3 H3A 0.9900 .
C3 H3B 0.9900 .
N2 C14 1.4542(19) .
N2 C11 1.4556(19) .
N2 Li1 1.912(3) .
C11 C13A 1.495(11) .
C11 C12 1.502(2) .
C11 C13 1.555(3) .
C11 H11A 1.0000 .
C12 H12A 0.9800 .
C12 H12B 0.9800 .
C12 H12C 0.9800 .
C13 H13A 0.9800 .
C13 H13B 0.9800 .
C13 H13C 0.9800 .
C13A H13D 0.9800 .
C13A H13E 0.9800 .
C13A H13F 0.9800 .
C14 C16 1.523(3) .
C14 C15 1.531(3) .
C14 H14A 1.0000 .
C15 H15A 0.9800 .
C15 H15B 0.9800 .
C15 H15C 0.9800 .
C16 H16A 0.9800 .
C16 H16B 0.9800 .
C16 H16C 0.9800 .
Li1 N3 1.972(3) .
Li1 Li1 2.831(5) 2
N3 C17 1.448(6) .
N3 C17 1.448(6) 2
N3 C17A 1.58(2) 2
N3 C17A 1.58(2) .
N3 Li1 1.972(3) 2
C17 C18 1.554(6) .
C17 C19 1.557(6) .
C17 H17A 1.0000 .
C18 H18A 0.9800 .
C18 H18B 0.9800 .
C18 H18C 0.9800 .
C19 H19A 0.9800 .
C19 H19B 0.9800 .
C19 H19C 0.9800 .
C17A C19A 1.27(2) .
C17A C18A 1.56(3) .
C17A H17B 1.0000 .
C18A H18D 0.9800 .
C18A H18E 0.9800 .
C18A H18F 0.9800 .
C19A H19D 0.9800 .
C19A H19E 0.9800 .
C19A H19F 0.9800 .

loop_
_geom_torsion_atom_site_label_1
_geom_torsion_atom_site_label_2
_geom_torsion_atom_site_label_3
_geom_torsion_atom_site_label_4
_geom_torsion
_geom_torsion_site_symmetry_1
_geom_torsion_site_symmetry_4
N2 K1 N1 C2 -19.79(12) . .
N2 K1 N1 C2 -157.67(11) 2 .
N1 K1 N1 C2 105.81(13) 2 .
C12 K1 N1 C2 137.93(11) 2 .
C15 K1 N1 C2 -159.48(13) 2 .
C11 K1 N1 C2 -30.42(12) . .
C11 K1 N1 C2 170.53(11) 2 .
Li1 K1 N1 C2 -42.37(14) . .
Li1 K1 N1 C2 -117.42(13) 2 .
N2 K1 N1 C1 99.80(14) . .
N2 K1 N1 C1 -38.08(15) 2 .
N1 K1 N1 C1 -134.60(16) 2 .
C12 K1 N1 C1 -102.48(14) 2 .
C15 K1 N1 C1 -39.89(15) 2 .
C11 K1 N1 C1 89.17(14) . .
C11 K1 N1 C1 -69.88(14) 2 .
Li1 K1 N1 C1 77.22(15) . .
Li1 K1 N1 C1 2.17(18) 2 .
N2 K1 N1 C3 -139.95(12) . .
N2 K1 N1 C3 82.18(13) 2 .
N1 K1 N1 C3 -14.35(10) 2 .
C12 K1 N1 C3 17.77(15) 2 .
C15 K1 N1 C3 80.37(13) 2 .
C11 K1 N1 C3 -150.57(12) . .
C11 K1 N1 C3 50.37(13) 2 .
Li1 K1 N1 C3 -162.52(12) . .
Li1 K1 N1 C3 122.43(14) 2 .
C2 N1 C3 C3 -71.7(2) . 2
C1 N1 C3 C3 168.5(2) . 2
K1 N1 C3 C3 44.4(2) . 2
N2 K1 N2 C14 -121.51(10) 2 .
N1 K1 N2 C14 17.52(11) 2 .
N1 K1 N2 C14 90.95(10) . .
C12 K1 N2 C14 -74.93(10) 2 .
C15 K1 N2 C14 -163.41(11) 2 .
C11 K1 N2 C14 117.70(14) . .
C11 K1 N2 C14 -97.99(10) 2 .
Li1 K1 N2 C14 -120.27(14) . .
Li1 K1 N2 C14 -122.16(11) 2 .
N2 K1 N2 C11 120.79(9) 2 .
N1 K1 N2 C11 -100.18(9) 2 .
N1 K1 N2 C11 -26.75(9) . .
C12 K1 N2 C11 167.37(9) 2 .
C15 K1 N2 C11 78.89(12) 2 .
C11 K1 N2 C11 144.31(7) 2 .
Li1 K1 N2 C11 122.03(13) . .
Li1 K1 N2 C11 120.14(10) 2 .
N2 K1 N2 Li1 -1.24(9) 2 .
N1 K1 N2 Li1 137.79(10) 2 .
N1 K1 N2 Li1 -148.78(10) . .
C12 K1 N2 Li1 45.34(10) 2 .
C15 K1 N2 Li1 -43.14(13) 2 .
C11 K1 N2 Li1 -122.03(13) . .
C11 K1 N2 Li1 22.28(10) 2 .
Li1 K1 N2 Li1 -1.89(13) 2 .
C14 N2 C11 C13A 44.9(15) . .
Li1 N2 C11 C13A -95.0(15) . .
K1 N2 C11 C13A 158.2(15) . .
C14 N2 C11 C12 -164.49(14) . .
Li1 N2 C11 C12 55.58(19) . .
K1 N2 C11 C12 -51.14(14) . .
C14 N2 C11 C13 77.2(3) . .
Li1 N2 C11 C13 -62.8(3) . .
K1 N2 C11 C13 -169.5(2) . .
C14 N2 C11 K1 -113.35(12) . .
Li1 N2 C11 K1 106.72(13) . .
N2 K1 C11 N2 -68.44(11) 2 .
N1 K1 C11 N2 100.63(9) 2 .
N1 K1 C11 N2 155.15(9) . .
C12 K1 C11 N2 -15.63(11) 2 .
C15 K1 C11 N2 -122.76(9) 2 .
C11 K1 C11 N2 -48.18(8) 2 .
Li1 K1 C11 N2 -36.03(9) . .
Li1 K1 C11 N2 -57.18(10) 2 .
N2 K1 C11 C13A -63(3) . .
N2 K1 C11 C13A -131(3) 2 .
N1 K1 C11 C13A 38(3) 2 .
N1 K1 C11 C13A 92(3) . .
C12 K1 C11 C13A -78(3) 2 .
C15 K1 C11 C13A 175(3) 2 .
C11 K1 C11 C13A -111(3) 2 .
Li1 K1 C11 C13A -99(3) . .
Li1 K1 C11 C13A -120(3) 2 .
N2 K1 C11 C12 131.39(14) . .
N2 K1 C11 C12 62.96(10) 2 .
N1 K1 C11 C12 -127.98(10) 2 .
N1 K1 C11 C12 -73.45(10) . .
C12 K1 C11 C12 115.76(12) 2 .
C15 K1 C11 C12 8.63(12) 2 .
C11 K1 C11 C12 83.21(10) 2 .
Li1 K1 C11 C12 95.36(12) . .
Li1 K1 C11 C12 74.22(11) 2 .
N2 K1 C11 C13 36.7(7) . .
N2 K1 C11 C13 -31.7(7) 2 .
N1 K1 C11 C13 137.3(7) 2 .
N1 K1 C11 C13 -168.1(7) . .
C12 K1 C11 C13 21.1(7) 2 .
C15 K1 C11 C13 -86.0(7) 2 .
C11 K1 C11 C13 -11.5(7) 2 .
Li1 K1 C11 C13 0.7(7) . .
Li1 K1 C11 C13 -20.5(7) 2 .
C11 N2 C14 C16 -162.34(15) . .
Li1 N2 C14 C16 -21.2(2) . .
K1 N2 C14 C16 87.00(15) . .
C11 N2 C14 C15 73.5(2) . .
Li1 N2 C14 C15 -145.4(2) . .
K1 N2 C14 C15 -37.2(2) . .
C14 N2 Li1 N3 120.5(5) . .
C11 N2 Li1 N3 -101.0(5) . .
K1 N2 Li1 N3 7.8(6) . .
C14 N2 Li1 Li1 115.47(19) . 2
C11 N2 Li1 Li1 -106.03(19) . 2
K1 N2 Li1 Li1 2.70(19) . 2
C14 N2 Li1 K1 112.77(12) . .
C11 N2 Li1 K1 -108.73(12) . .
N2 K1 Li1 N2 178.79(9) 2 .
N1 K1 Li1 N2 -73.43(13) 2 .
N1 K1 Li1 N2 44.09(13) . .
C12 K1 Li1 N2 -136.10(10) 2 .
C15 K1 Li1 N2 150.29(9) 2 .
C11 K1 Li1 N2 27.89(7) . .
C11 K1 Li1 N2 -160.47(9) 2 .
Li1 K1 Li1 N2 177.42(18) 2 .
N2 K1 Li1 N3 -177.42(18) . .
N2 K1 Li1 N3 1.37(10) 2 .
N1 K1 Li1 N3 109.15(12) 2 .
N1 K1 Li1 N3 -133.33(9) . .
C12 K1 Li1 N3 46.49(11) 2 .
C15 K1 Li1 N3 -27.13(13) 2 .
C11 K1 Li1 N3 -149.52(15) . .
C11 K1 Li1 N3 22.12(11) 2 .
Li1 K1 Li1 N3 0.0 2 .
N2 K1 Li1 Li1 -177.42(18) . 2
N2 K1 Li1 Li1 1.37(10) 2 2
N1 K1 Li1 Li1 109.15(12) 2 2
N1 K1 Li1 Li1 -133.33(9) . 2
C12 K1 Li1 Li1 46.49(11) 2 2
C15 K1 Li1 Li1 -27.13(13) 2 2
C11 K1 Li1 Li1 -149.52(15) . 2
C11 K1 Li1 Li1 22.12(11) 2 2
N2 Li1 N3 C17 114.4(6) . .
Li1 Li1 N3 C17 120.8(2) 2 .
K1 Li1 N3 C17 120.8(2) . .
N2 Li1 N3 C17 -122.8(6) . 2
Li1 Li1 N3 C17 -116.3(2) 2 2
K1 Li1 N3 C17 -116.3(2) . 2
N2 Li1 N3 C17A -117.4(12) . 2
Li1 Li1 N3 C17A -111.0(11) 2 2
K1 Li1 N3 C17A -111.0(11) . 2
N2 Li1 N3 C17A 101.4(9) . .
Li1 Li1 N3 C17A 107.9(8) 2 .
K1 Li1 N3 C17A 107.9(8) . .
N2 Li1 N3 Li1 -6.5(5) . 2
K1 Li1 N3 Li1 0.0 . 2
C17 N3 C17 C18 80.7(3) 2 .
C17A N3 C17 C18 87.4(12) 2 .
C17A N3 C17 C18 -70(6) . .
Li1 N3 C17 C18 -150.0(3) . .
Li1 N3 C17 C18 -45.5(4) 2 .
C17 N3 C17 C19 -160.6(4) 2 .
C17A N3 C17 C19 -153.9(9) 2 .
C17A N3 C17 C19 48(6) . .
Li1 N3 C17 C19 -31.3(4) . .
Li1 N3 C17 C19 73.2(4) 2 .
C17 N3 C17A C19A 171(8) . .
C17 N3 C17A C19A 139.6(17) 2 .
C17A N3 C17A C19A 145(3) 2 .
Li1 N3 C17A C19A -84(2) . .
Li1 N3 C17A C19A 14(2) 2 .
C17 N3 C17A C18A -51(5) . .
C17 N3 C17A C18A -82.5(17) 2 .
C17A N3 C17A C18A -76.5(11) 2 .
Li1 N3 C17A C18A 53.9(13) . .
Li1 N3 C17A C18A 151.7(10) 2 .
